data_2210066
loop_
_publ_author_name
'Sui, Yan'
'Fang, Xiao-Niu'
'Xiao, Yi-An'
'Luo, Qiu-Yan'
'Li, Meng-Hua'

_publ_section_title
;
 A new dinuclear Cu^II^--Sm^III^ complex with a salen-type Schiff base
 ligand
;
_journal_coeditor_code AT2085
_journal_issue 9
_journal_name_full 'Acta Crystallographica Section E'
_journal_page_first m2230
_journal_page_last m2232
_journal_paper_doi 10.1107/S1600536806032120
_journal_volume 62
_journal_year 2006
_chemical_formula_iupac '[Cu Sm (C18 H18 N2 O4) (N O3)2 (H2 O)2] N O3'
_chemical_formula_moiety 'C18 H22 Cu N4 O12 Sm +, N O3 -'
_chemical_formula_sum 'C18 H22 Cu N5 O15 Sm'
_chemical_formula_weight 762.30
_chemical_name_systematic
;Diaqua{6,6'-dimethoxy-2,2'-[1,2-
ethanediylbis(nitrilomethylidyne)]diphenolato}dinitratosamarium(III)copper(II)
nitrate
;
_space_group_IT_number 14
_symmetry_cell_setting monoclinic
_symmetry_space_group_name_Hall '-P 2yn'
_symmetry_space_group_name_H-M 'P 1 21/n 1'
_atom_sites_solution_hydrogens geom
_atom_sites_solution_primary direct
_atom_sites_solution_secondary difmap
_audit_creation_method SHELXL-97
_cell_angle_alpha 90.00
_cell_angle_beta 108.1960(10)
_cell_angle_gamma 90.00
_cell_formula_units_Z 4
_cell_length_a 9.1526(3)
_cell_length_b 21.6121(7)
_cell_length_c 13.4409(4)
_cell_measurement_reflns_used 16313
_cell_measurement_temperature 296(2)
_cell_measurement_theta_max 26.00
_cell_measurement_theta_min 1.85
_cell_volume 2525.75(14)
_computing_cell_refinement APEX2
_computing_data_collection 'APEX2 (Bruker, 2004)'
_computing_data_reduction APEX2
_computing_molecular_graphics APEX2
_computing_publication_material APEX2
_computing_structure_refinement APEX2
_computing_structure_solution APEX2
_diffrn_ambient_temperature 296(2)
_diffrn_detector_area_resol_mean 0
_diffrn_measured_fraction_theta_full 0.987
_diffrn_measured_fraction_theta_max 0.987
_diffrn_measurement_device_type 'Bruker APEX-II area-detector'
_diffrn_measurement_method '\f and \w'
_diffrn_radiation_monochromator graphite
_diffrn_radiation_source 'fine-focus sealed tube'
_diffrn_radiation_type MoK\a
_diffrn_radiation_wavelength 0.71073
_diffrn_reflns_av_R_equivalents 0.0211
_diffrn_reflns_av_sigmaI/netI 0.0205
_diffrn_reflns_limit_h_max 11
_diffrn_reflns_limit_h_min -10
_diffrn_reflns_limit_k_max 26
_diffrn_reflns_limit_k_min -26
_diffrn_reflns_limit_l_max 16
_diffrn_reflns_limit_l_min -16
_diffrn_reflns_number 16313
_diffrn_reflns_theta_full 26.00
_diffrn_reflns_theta_max 26.00
_diffrn_reflns_theta_min 1.85
_diffrn_standards_decay_% 0
_diffrn_standards_interval_count 0
_diffrn_standards_interval_time 0
_diffrn_standards_number 0
_exptl_absorpt_coefficient_mu 3.229
_exptl_absorpt_correction_T_max 0.622
_exptl_absorpt_correction_T_min 0.528
_exptl_absorpt_correction_type multi-scan
_exptl_absorpt_process_details '(SADABS; Bruker, 2004)'
_exptl_crystal_colour red
_exptl_crystal_density_diffrn 2.005
_exptl_crystal_density_method 'not measured'
_exptl_crystal_description block
_exptl_crystal_F_000 1504
_exptl_crystal_size_max 0.280
_exptl_crystal_size_mid 0.170
_exptl_crystal_size_min 0.147
_refine_diff_density_max 0.682
_refine_diff_density_min -0.812
_refine_ls_extinction_method none
_refine_ls_goodness_of_fit_ref 1.003
_refine_ls_hydrogen_treatment mixed
_refine_ls_matrix_type full
_refine_ls_number_parameters 379
_refine_ls_number_reflns 4906
_refine_ls_number_restraints 6
_refine_ls_restrained_S_all 1.003
_refine_ls_R_factor_all 0.0317
_refine_ls_R_factor_gt 0.0277
_refine_ls_shift/su_max 0.001
_refine_ls_shift/su_mean 0.000
_refine_ls_structure_factor_coef Fsqd
_refine_ls_weighting_details 'calc w=1/[\s^2^(Fo^2^)+(0.084P)^2^+0.4122P] where P=(Fo^2^+2Fc^2^)/3'
_refine_ls_weighting_scheme calc
_refine_ls_wR_factor_gt 0.1021
_refine_ls_wR_factor_ref 0.1043
_reflns_number_gt 4310
_reflns_number_total 4906
_reflns_threshold_expression I>2\s(I)
_cod_data_source_file at2085.cif
_cod_data_source_block I
_cod_original_sg_symbol_H-M 'P 21/n'
_cod_database_code 2210066
_cod_database_fobs_code 2210066

loop_
_symmetry_equiv_pos_as_xyz
'x, y, z'
'-x+1/2, y+1/2, -z+1/2'
'-x, -y, -z'
'x-1/2, -y-1/2, z-1/2'

loop_
_atom_site_type_symbol
_atom_site_label
_atom_site_fract_x
_atom_site_fract_y
_atom_site_fract_z
_atom_site_U_iso_or_equiv
_atom_site_adp_type
_atom_site_calc_flag
_atom_site_refinement_flags
_atom_site_occupancy
Sm Sm1 0.33576(2) 0.152879(8) 0.644834(15) 0.02714(10) Uani d . 1
Cu Cu1 0.40856(5) 0.296609(19) 0.55545(4) 0.02686(13) Uani d . 1
O O2 0.2505(3) 0.26033(11) 0.6011(2) 0.0286(6) Uani d . 1
O O1 0.4955(3) 0.21498(11) 0.5708(2) 0.0265(5) Uani d . 1
O O6 0.6205(4) 0.15087(11) 0.7735(2) 0.0376(7) Uani d . 1
O O3 0.5308(3) 0.09452(12) 0.5650(2) 0.0316(6) Uani d . 1
O O4 0.0887(3) 0.19543(12) 0.6849(2) 0.0322(6) Uani d . 1
O O11 0.2086(4) 0.15571(14) 0.4508(2) 0.0416(8) Uani d D 1
O O5 0.4992(3) 0.23461(13) 0.7850(2) 0.0373(7) Uani d . 1
O O7 0.7446(3) 0.22838(14) 0.8651(2) 0.0384(7) Uani d . 1
C C2 0.6182(4) 0.13160(19) 0.5174(3) 0.0280(8) Uani d . 1
N N1 0.5736(4) 0.33252(16) 0.5169(3) 0.0319(7) Uani d . 1
N N3 0.6212(4) 0.20505(15) 0.8083(2) 0.0302(7) Uani d . 1
O O12 0.1642(4) 0.06441(16) 0.5747(3) 0.0513(9) Uani d D 1
O O10 0.3984(5) 0.04504(16) 0.9190(3) 0.0628(11) Uani d . 1
C C3 0.5962(4) 0.19571(17) 0.5243(3) 0.0252(8) Uani d . 1
N N4 0.3767(4) 0.07320(16) 0.8375(3) 0.0393(8) Uani d . 1
C C8 0.6751(5) 0.30294(19) 0.4887(3) 0.0321(9) Uani d . 1
H H8 0.7477 0.3261 0.4694 0.039 Uiso calc R 1
O O9 0.4050(4) 0.05033(14) 0.7593(3) 0.0507(8) Uani d . 1
O O8 0.3243(4) 0.12759(15) 0.8269(2) 0.0445(8) Uani d . 1
C C16 -0.0597(6) 0.3512(2) 0.7150(4) 0.0413(11) Uani d . 1
H H16 -0.1286 0.3707 0.7431 0.050 Uiso calc R 1
C C13 0.1525(4) 0.29259(16) 0.6351(3) 0.0249(7) Uani d . 1
C C15 -0.0430(5) 0.2876(2) 0.7213(3) 0.0346(9) Uani d . 1
H H15 -0.1023 0.2643 0.7524 0.041 Uiso calc R 1
C C5 0.7877(5) 0.2104(2) 0.4369(3) 0.0415(10) Uani d . 1
H H5 0.8469 0.2367 0.4104 0.050 Uiso calc R 1
C C12 0.1305(5) 0.35720(17) 0.6260(3) 0.0293(8) Uani d . 1
C C11 0.2183(5) 0.39658(17) 0.5770(3) 0.0315(8) Uani d . 1
H H11 0.1934 0.4384 0.5700 0.038 Uiso calc R 1
C C4 0.6857(4) 0.23581(19) 0.4843(3) 0.0298(8) Uani d . 1
C C7 0.7166(5) 0.1087(2) 0.4682(3) 0.0415(10) Uani d . 1
H H7 0.7253 0.0661 0.4614 0.050 Uiso calc R 1
C C14 0.0601(4) 0.25859(17) 0.6819(3) 0.0262(8) Uani d . 1
C C6 0.8031(6) 0.1482(2) 0.4285(4) 0.0458(12) Uani d . 1
H H6 0.8714 0.1324 0.3962 0.055 Uiso calc R 1
C C18 -0.0159(5) 0.15646(19) 0.7177(4) 0.0361(10) Uani d . 1
H H18A -0.0101 0.1665 0.7884 0.054 Uiso calc R 1
H H18B 0.0118 0.1139 0.7141 0.054 Uiso calc R 1
H H18C -0.1189 0.1631 0.6725 0.054 Uiso calc R 1
C C17 0.0250(5) 0.3854(2) 0.6677(4) 0.0392(10) Uani d . 1
H H17 0.0124 0.4281 0.6630 0.047 Uiso calc R 1
C C1 0.6092(6) 0.0393(2) 0.6155(4) 0.0467(11) Uani d . 1
H H1A 0.6429 0.0157 0.5663 0.070 Uiso calc R 1
H H1B 0.5400 0.0148 0.6401 0.070 Uiso calc R 1
H H1C 0.6965 0.0508 0.6737 0.070 Uiso calc R 1
N N2 0.3248(4) 0.37834(14) 0.5437(3) 0.0321(7) Uani d . 1
C C9 0.5705(5) 0.40028(19) 0.5181(4) 0.0398(10) Uani d . 1
H H9A 0.6155 0.4168 0.4672 0.048 Uiso calc R 1
H H9B 0.6289 0.4156 0.5869 0.048 Uiso calc R 1
C C10 0.4022(6) 0.42016(19) 0.4909(4) 0.0404(10) Uani d . 1
H H10A 0.3960 0.4624 0.5138 0.049 Uiso calc R 1
H H10B 0.3531 0.4183 0.4157 0.049 Uiso calc R 1
N N5 0.0308(5) 0.03323(17) 0.2889(3) 0.0401(9) Uani d . 1
O O14 -0.0013(4) 0.02785(16) 0.3724(3) 0.0563(9) Uani d . 1
O O15 -0.0256(5) -0.00207(18) 0.2159(3) 0.0698(12) Uani d . 1
O O13 0.1222(5) 0.07411(19) 0.2840(3) 0.0712(12) Uani d . 1
H H11A 0.198(8) 0.1299(17) 0.404(3) 0.08(2) Uiso d D 1
H H11B 0.208(7) 0.1910(10) 0.430(4) 0.055(16) Uiso d D 1
H H12B 0.120(5) 0.0575(19) 0.5116(15) 0.031(12) Uiso d D 1
H H12A 0.138(7) 0.037(2) 0.608(3) 0.09(2) Uiso d D 1

loop_
_atom_site_aniso_label
_atom_site_aniso_U_11
_atom_site_aniso_U_22
_atom_site_aniso_U_33
_atom_site_aniso_U_12
_atom_site_aniso_U_13
_atom_site_aniso_U_23
Sm1 0.02798(16) 0.02291(14) 0.03121(15) -0.00062(7) 0.01022(10) 0.00116(7)
Cu1 0.0285(3) 0.0201(2) 0.0360(3) -0.00052(17) 0.0159(2) 0.00332(18)
O2 0.0293(15) 0.0211(13) 0.0418(15) 0.0035(10) 0.0203(12) 0.0051(11)
O1 0.0268(14) 0.0233(12) 0.0344(13) 0.0025(10) 0.0170(11) 0.0009(10)
O6 0.0391(19) 0.0278(15) 0.0405(17) 0.0030(11) 0.0047(14) -0.0086(11)
O3 0.0276(15) 0.0259(13) 0.0436(16) 0.0060(11) 0.0143(12) -0.0010(12)
O4 0.0282(15) 0.0279(14) 0.0452(16) 0.0014(11) 0.0180(13) 0.0097(12)
O11 0.057(2) 0.0312(17) 0.0301(16) -0.0075(13) 0.0040(15) 0.0035(12)
O5 0.0337(17) 0.0357(16) 0.0414(16) 0.0028(12) 0.0102(13) -0.0090(13)
O7 0.0335(17) 0.0431(17) 0.0348(15) -0.0114(13) 0.0052(12) -0.0068(13)
C2 0.023(2) 0.0304(19) 0.0288(18) 0.0043(15) 0.0061(15) -0.0024(16)
N1 0.032(2) 0.0304(16) 0.0327(17) -0.0076(14) 0.0089(15) 0.0059(14)
N3 0.0317(19) 0.0354(18) 0.0251(15) -0.0026(14) 0.0109(14) -0.0002(13)
O12 0.064(2) 0.0436(19) 0.0381(17) -0.0301(17) 0.0048(16) 0.0032(15)
O10 0.095(3) 0.0445(19) 0.0379(18) -0.0092(18) 0.0052(18) 0.0182(15)
C3 0.0197(19) 0.033(2) 0.0228(17) 0.0007(14) 0.0072(14) -0.0003(14)
N4 0.042(2) 0.0322(19) 0.0381(19) -0.0063(15) 0.0043(16) 0.0060(15)
C8 0.027(2) 0.043(2) 0.0263(19) -0.0088(16) 0.0087(16) 0.0050(16)
O9 0.070(2) 0.0328(16) 0.0517(19) 0.0053(15) 0.0222(17) 0.0033(15)
O8 0.057(2) 0.0403(17) 0.0418(17) 0.0159(15) 0.0238(16) 0.0126(14)
C16 0.036(3) 0.046(3) 0.046(3) 0.0113(18) 0.019(2) -0.0069(19)
C13 0.024(2) 0.0243(18) 0.0258(17) 0.0027(14) 0.0074(14) -0.0003(14)
C15 0.023(2) 0.048(2) 0.034(2) 0.0035(17) 0.0111(16) 0.0030(18)
C5 0.029(2) 0.066(3) 0.035(2) 0.002(2) 0.0183(18) 0.006(2)
C12 0.031(2) 0.0255(18) 0.031(2) 0.0062(15) 0.0081(16) -0.0007(15)
C11 0.034(2) 0.0184(17) 0.040(2) 0.0021(15) 0.0093(18) 0.0016(15)
C4 0.024(2) 0.041(2) 0.0252(18) -0.0008(15) 0.0090(15) 0.0019(16)
C7 0.038(3) 0.045(2) 0.042(2) 0.0082(19) 0.013(2) -0.009(2)
C14 0.0209(19) 0.0296(19) 0.0283(18) 0.0054(14) 0.0078(15) 0.0032(15)
C6 0.038(3) 0.065(3) 0.043(3) 0.013(2) 0.025(2) -0.004(2)
C18 0.028(2) 0.042(2) 0.042(2) -0.0099(16) 0.0157(19) 0.0065(17)
C17 0.039(3) 0.030(2) 0.047(2) 0.0086(17) 0.0121(19) -0.0068(18)
C1 0.056(3) 0.031(2) 0.057(3) 0.016(2) 0.023(2) 0.007(2)
N2 0.039(2) 0.0204(16) 0.0384(17) -0.0012(13) 0.0136(15) 0.0042(13)
C9 0.044(3) 0.029(2) 0.046(2) -0.0136(18) 0.014(2) 0.0024(18)
C10 0.054(3) 0.0218(19) 0.049(3) -0.0044(18) 0.023(2) 0.0082(18)
N5 0.052(2) 0.0308(19) 0.0369(19) -0.0018(16) 0.0129(17) 0.0010(15)
O14 0.076(3) 0.051(2) 0.0473(19) -0.0253(18) 0.0274(18) -0.0049(16)
O15 0.104(4) 0.049(2) 0.045(2) -0.017(2) 0.008(2) -0.0116(17)
O13 0.099(3) 0.068(3) 0.059(2) -0.042(2) 0.043(2) -0.0140(19)

loop_
_atom_type_symbol
_atom_type_description
_atom_type_scat_dispersion_real
_atom_type_scat_dispersion_imag
_atom_type_scat_source
C C 0.0033 0.0016 'International Tables Vol C Tables 4.2.6.8 and 6.1.1.4'
H H 0.0000 0.0000 'International Tables Vol C Tables 4.2.6.8 and 6.1.1.4'
N N 0.0061 0.0033 'International Tables Vol C Tables 4.2.6.8 and 6.1.1.4'
O O 0.0106 0.0060 'International Tables Vol C Tables 4.2.6.8 and 6.1.1.4'
Cu Cu 0.3201 1.2651 'International Tables Vol C Tables 4.2.6.8 and 6.1.1.4'
Sm Sm -0.1638 3.4418 'International Tables Vol C Tables 4.2.6.8 and 6.1.1.4'

loop_
_geom_angle_atom_site_label_1
_geom_angle_atom_site_label_2
_geom_angle_atom_site_label_3
_geom_angle
_geom_angle_publ_flag
O1 Sm1 O2 64.23(8) y
O1 Sm1 O3 61.97(9) y
O1 Sm1 O4 123.77(8) y
O1 Sm1 O5 69.28(9) y
O1 Sm1 O6 71.26(9) y
O1 Sm1 O8 136.76(10) y
O1 Sm1 O9 129.48(10) y
O1 Sm1 O11 72.61(10) y
O1 Sm1 O12 131.91(10) y
O2 Sm1 O3 123.48(8) y
O2 Sm1 O4 59.58(8) y
O2 Sm1 O5 67.10(9) y
O2 Sm1 O6 110.26(8) y
O2 Sm1 O8 109.11(9) y
O2 Sm1 O9 157.62(10) y
O2 Sm1 O11 73.67(10) y
O2 Sm1 O12 121.57(11) y
O3 Sm1 O5 107.35(9) y
O4 Sm1 O3 165.20(9) y
O4 Sm1 O5 87.27(9) y
O4 Sm1 O9 103.66(10) y
O6 Sm1 O3 66.95(9) y
O6 Sm1 O4 127.11(9) y
O6 Sm1 O5 47.82(8) y
O6 Sm1 O9 66.36(10) y
O8 Sm1 O3 121.29(9) y
O8 Sm1 O4 65.42(9) y
O8 Sm1 O5 69.25(10) y
O8 Sm1 O6 72.22(11) y
O8 Sm1 O9 48.52(10) y
O9 Sm1 O3 76.73(10) y
O9 Sm1 O5 99.38(10) y
O11 Sm1 O3 75.18(11) y
O11 Sm1 O4 93.15(11) y
O11 Sm1 O5 133.95(9) y
O11 Sm1 O6 136.53(12) y
O11 Sm1 O8 149.67(12) y
O11 Sm1 O9 124.93(10) y
O12 Sm1 O3 84.61(11) y
O12 Sm1 O4 82.24(11) y
O12 Sm1 O5 158.53(11) y
O12 Sm1 O6 128.16(11) y
O12 Sm1 O8 89.33(11) y
O12 Sm1 O9 65.37(11) y
O12 Sm1 O11 65.65(10) y
N1 Cu1 N2 86.14(15) y
N1 Cu1 O1 93.79(14) y
N2 Cu1 O1 178.59(14) y
O2 Cu1 N1 177.06(13) y
O2 Cu1 N2 94.68(13) y
O2 Cu1 O1 85.32(11) y
Cu1 O1 Sm1 105.71(10) y
C13 O2 Cu1 123.9(2) ?
C13 O2 Sm1 127.8(2) ?
Cu1 O2 Sm1 104.40(11) y
C3 O1 Cu1 124.2(2) ?
C3 O1 Sm1 128.0(2) ?
N3 O6 Sm1 96.8(2) ?
C2 O3 C1 114.3(3) ?
C2 O3 Sm1 117.2(2) ?
C1 O3 Sm1 119.7(2) ?
C14 O4 C18 116.4(3) ?
C14 O4 Sm1 120.1(2) ?
C18 O4 Sm1 123.3(2) ?
Sm1 O11 H11A 133(4) ?
Sm1 O11 H11B 110(3) ?
H11A O11 H11B 112(3) ?
N3 O5 Sm1 95.7(2) ?
C7 C2 C3 121.2(4) ?
C7 C2 O3 124.3(4) ?
C3 C2 O3 114.5(3) ?
C8 N1 C9 121.4(3) ?
C8 N1 Cu1 126.0(3) ?
C9 N1 Cu1 112.6(3) ?
O5 N3 O7 121.0(3) ?
O5 N3 O6 119.0(3) ?
O7 N3 O6 119.9(3) ?
Sm1 O12 H12B 125(3) ?
Sm1 O12 H12A 128(3) ?
H12B O12 H12A 107(3) ?
O1 C3 C2 118.2(3) ?
O1 C3 C4 123.8(3) ?
C2 C3 C4 117.9(3) ?
O10 N4 O9 122.5(4) ?
O10 N4 O8 121.3(4) ?
O9 N4 O8 116.2(3) ?
N1 C8 C4 125.0(4) ?
N1 C8 H8 117.5 ?
C4 C8 H8 117.5 ?
N4 O9 Sm1 94.7(2) ?
N4 O8 Sm1 100.4(2) ?
C17 C16 C15 119.9(4) ?
C17 C16 H16 120.1 ?
C15 C16 H16 120.1 ?
O2 C13 C14 116.4(3) ?
O2 C13 C12 125.8(3) ?
C14 C13 C12 117.8(3) ?
C14 C15 C16 120.5(4) ?
C14 C15 H15 119.7 ?
C16 C15 H15 119.7 ?
C6 C5 C4 121.9(4) ?
C6 C5 H5 119.1 ?
C4 C5 H5 119.1 ?
C17 C12 C13 119.6(4) ?
C17 C12 C11 118.2(4) ?
C13 C12 C11 122.2(4) ?
N2 C11 C12 125.1(3) ?
N2 C11 H11 117.5 ?
C12 C11 H11 117.5 ?
C5 C4 C3 118.9(4) ?
C5 C4 C8 118.2(4) ?
C3 C4 C8 122.9(3) ?
C2 C7 C6 120.5(4) ?
C2 C7 H7 119.8 ?
C6 C7 H7 119.8 ?
C15 C14 O4 125.8(3) ?
C15 C14 C13 121.1(4) ?
O4 C14 C13 113.1(3) ?
C5 C6 C7 119.5(4) ?
C5 C6 H6 120.2 ?
C7 C6 H6 120.2 ?
O4 C18 H18A 109.5 ?
O4 C18 H18B 109.5 ?
H18A C18 H18B 109.5 ?
O4 C18 H18C 109.5 ?
H18A C18 H18C 109.5 ?
H18B C18 H18C 109.5 ?
C16 C17 C12 121.0(4) ?
C16 C17 H17 119.5 ?
C12 C17 H17 119.5 ?
O3 C1 H1A 109.5 ?
O3 C1 H1B 109.5 ?
H1A C1 H1B 109.5 ?
O3 C1 H1C 109.5 ?
H1A C1 H1C 109.5 ?
H1B C1 H1C 109.5 ?
C11 N2 C10 121.8(3) ?
C11 N2 Cu1 126.6(3) ?
C10 N2 Cu1 111.6(3) ?
N1 C9 C10 107.4(3) ?
N1 C9 H9A 110.2 ?
C10 C9 H9A 110.2 ?
N1 C9 H9B 110.2 ?
C10 C9 H9B 110.2 ?
H9A C9 H9B 108.5 ?
N2 C10 C9 108.3(3) ?
N2 C10 H10A 110.0 ?
C9 C10 H10A 110.0 ?
N2 C10 H10B 110.0 ?
C9 C10 H10B 110.0 ?
H10A C10 H10B 108.4 ?
O15 N5 O13 121.8(4) ?
O15 N5 O14 120.2(4) ?
O13 N5 O14 117.9(4) ?

loop_
_geom_bond_atom_site_label_1
_geom_bond_atom_site_label_2
_geom_bond_distance
_geom_bond_publ_flag
Sm1 O1 2.417(2) y
Sm1 O2 2.462(2) y
Sm1 O3 2.670(3) y
Sm1 O4 2.647(3) y
Sm1 O5 2.674(3) y
Sm1 O6 2.640(3) y
Sm1 O8 2.541(3) y
Sm1 O9 2.659(3) y
Sm1 O11 2.503(3) y
Sm1 O12 2.466(3) y
Cu1 N1 1.908(3) y
Cu1 N2 1.912(3) y
Cu1 O1 1.920(3) y
Cu1 O2 1.908(3) y
O2 C13 1.325(4) ?
O1 C3 1.331(4) ?
O6 N3 1.260(4) ?
O3 C2 1.417(5) ?
O3 C1 1.448(5) ?
O4 C14 1.388(4) ?
O4 C18 1.444(4) ?
O11 H11A 0.82(4) ?
O11 H11B 0.81(2) ?
O5 N3 1.239(4) ?
O7 N3 1.254(4) ?
C2 C7 1.366(6) ?
C2 C3 1.407(5) ?
N1 C8 1.280(5) ?
N1 C9 1.465(5) ?
O12 H12B 0.83(2) ?
O12 H12A 0.82(5) ?
O10 N4 1.213(5) ?
C3 C4 1.409(5) ?
N4 O9 1.259(5) ?
N4 O8 1.261(5) ?
C8 C4 1.456(6) ?
C8 H8 0.9300 ?
C16 C17 1.364(7) ?
C16 C15 1.385(6) ?
C16 H16 0.9300 ?
C13 C14 1.408(5) ?
C13 C12 1.411(5) ?
C15 C14 1.369(5) ?
C15 H15 0.9300 ?
C5 C6 1.360(7) ?
C5 C4 1.397(6) ?
C5 H5 0.9300 ?
C12 C17 1.399(6) ?
C12 C11 1.460(6) ?
C11 N2 1.257(5) ?
C11 H11 0.9300 ?
C7 C6 1.380(7) ?
C7 H7 0.9300 ?
C6 H6 0.9300 ?
C18 H18A 0.9600 ?
C18 H18B 0.9600 ?
C18 H18C 0.9600 ?
C17 H17 0.9300 ?
C1 H1A 0.9600 ?
C1 H1B 0.9600 ?
C1 H1C 0.9600 ?
N2 C10 1.461(5) ?
C9 C10 1.529(7) ?
C9 H9A 0.9700 ?
C9 H9B 0.9700 ?
C10 H10A 0.9700 ?
C10 H10B 0.9700 ?
N5 O15 1.223(5) ?
N5 O13 1.233(5) ?
N5 O14 1.250(5) ?

loop_
_geom_hbond_atom_site_label_D
_geom_hbond_atom_site_label_H
_geom_hbond_atom_site_label_A
_geom_hbond_site_symmetry_A
_geom_hbond_distance_DH
_geom_hbond_distance_HA
_geom_hbond_distance_DA
_geom_hbond_angle_DHA
_geom_hbond_publ_flag
O12 H12A O14 3_556 0.82(5) 1.95(3) 2.714(4) 154(5) y
O12 H12B O14 . 0.83(2) 1.96(2) 2.783(5) 169(4) y
O11 H11A O13 . 0.82(4) 1.96(3) 2.767(5) 166(7) y
O11 H11B O7 4_565 0.81(2) 2.02(2) 2.819(4) 167(5) y
